data_7062979
loop_
_publ_author_name
'Geng, Yanxue'
'Sun, Weijun'
'Zhang, Weixu'
'Li, Mengyao'
'Wang, Guo'
'Wang, Jianchun'

_publ_section_title
;
 A new class of unique quinoidal-like imidazoliumyl tetrazinides:
 synthesis, structure, and mechanism
;
_journal_issue 8
_journal_name_full 'New Journal of Chemistry'
_journal_page_first 3467
_journal_page_last 3471
_journal_paper_doi 10.1039/D3NJ04766K
_journal_volume 48
_journal_year 2024
_chemical_formula_moiety 'Cl4 Pd, 2(C5 H9 N2)'
_chemical_formula_sum 'C10 H18 Cl4 N4 Pd'
_chemical_formula_weight 442.48
_space_group_crystal_system monoclinic
_space_group_IT_number 14
_space_group_name_Hall '-P 2yn'
_space_group_name_H-M_alt 'P 1 21/n 1'
_atom_sites_solution_hydrogens mixed
_atom_sites_solution_primary dual
_audit_creation_date 2019-10-22
_audit_creation_method
;
Olex2 1.2
(compiled 2018.05.29 svn.r3508 for OlexSys, GUI svn.r5506)
;
_audit_update_record
;
2023-09-18 deposited with the CCDC.	2024-01-08 downloaded from the CCDC.
;
_cell_angle_alpha 90
_cell_angle_beta 103.52(3)
_cell_angle_gamma 90
_cell_formula_units_Z 2
_cell_length_a 8.6646(17)
_cell_length_b 8.0989(16)
_cell_length_c 12.187(2)
_cell_measurement_reflns_used 2961
_cell_measurement_temperature 163(2)
_cell_measurement_theta_max 27.4816
_cell_measurement_theta_min 1.7186
_cell_volume 831.5(3)
_computing_molecular_graphics 'Olex2 (Dolomanov et al., 2009)'
_computing_publication_material 'Olex2 (Dolomanov et al., 2009)'
_computing_structure_refinement 'ShelXL (Sheldrick, 2015)'
_computing_structure_solution 'ShelXT (Sheldrick, 2015)'
_diffrn_ambient_temperature 163.15
_diffrn_measured_fraction_theta_full 0.993
_diffrn_measured_fraction_theta_max 0.990
_diffrn_measurement_device_type 'multiwire proportional'
_diffrn_measurement_method 'phi and omega scans'
_diffrn_radiation_monochromator graphite
_diffrn_radiation_type MoK\a
_diffrn_radiation_wavelength 0.71073
_diffrn_reflns_av_R_equivalents 0.0308
_diffrn_reflns_av_unetI/netI 0.0247
_diffrn_reflns_Laue_measured_fraction_full 0.993
_diffrn_reflns_Laue_measured_fraction_max 0.990
_diffrn_reflns_limit_h_max 11
_diffrn_reflns_limit_h_min -8
_diffrn_reflns_limit_k_max 10
_diffrn_reflns_limit_k_min -10
_diffrn_reflns_limit_l_max 15
_diffrn_reflns_limit_l_min -15
_diffrn_reflns_number 5866
_diffrn_reflns_point_group_measured_fraction_full 0.993
_diffrn_reflns_point_group_measured_fraction_max 0.990
_diffrn_reflns_theta_full 25.242
_diffrn_reflns_theta_max 27.499
_diffrn_reflns_theta_min 2.618
_exptl_absorpt_coefficient_mu 1.750
_exptl_absorpt_correction_T_max 1.0000
_exptl_absorpt_correction_T_min 0.8391
_exptl_absorpt_correction_type multi-scan
_exptl_absorpt_process_details 'CrystalClear (Rigaku Inc., 2008)'
_exptl_crystal_colour brown
_exptl_crystal_density_diffrn 1.767
_exptl_crystal_description block
_exptl_crystal_F_000 440
_exptl_crystal_size_max 0.13
_exptl_crystal_size_mid 0.12
_exptl_crystal_size_min 0.1
_refine_diff_density_max 1.128
_refine_diff_density_min -0.512
_refine_diff_density_rms 0.104
_refine_ls_extinction_method none
_refine_ls_goodness_of_fit_ref 1.107
_refine_ls_hydrogen_treatment constr
_refine_ls_matrix_type full
_refine_ls_number_parameters 90
_refine_ls_number_reflns 1891
_refine_ls_number_restraints 0
_refine_ls_restrained_S_all 1.107
_refine_ls_R_factor_all 0.0411
_refine_ls_R_factor_gt 0.0390
_refine_ls_shift/su_max 0.001
_refine_ls_shift/su_mean 0.000
_refine_ls_structure_factor_coef Fsqd
_refine_ls_weighting_details 'w=1/[\s^2^(Fo^2^)+(0.0518P)^2^+1.2573P] where P=(Fo^2^+2Fc^2^)/3'
_refine_ls_weighting_scheme calc
_refine_ls_wR_factor_gt 0.1043
_refine_ls_wR_factor_ref 0.1064
_reflns_Friedel_coverage 0.000
_reflns_number_gt 1817
_reflns_number_total 1891
_reflns_threshold_expression 'I > 2\s(I)'
_cod_data_source_file d3nj04766k2.cif
_cod_data_source_block bww19367
_cod_depositor_comments 'Adding full bibliography for 7062975--7062979.cif.'
_cod_database_code 7062979
_shelx_shelxl_version_number 2018/3
_shelx_space_group_comment
;
The symmetry employed for this shelxl refinement is uniquely defined
by the following loop, which should always be used as a source of
symmetry information in preference to the above space-group names.
They are only intended as comments.
;
_shelx_estimated_absorpt_t_max 0.844
_shelx_estimated_absorpt_t_min 0.804
_olex2_refinement_description
;
1. Fixed Uiso
 At 1.2 times of:
  All C(H) groups, All N(H) groups
 At 1.5 times of:
  All C(H,H,H) groups
2.a Riding coordinates:
 N1(H1)
2.b Aromatic/amide H refined with riding coordinates:
 C2(H2), C3(H3)
2.c Idealised Me refined as rotating group:
 C4(H4A,H4B,H4C), C5(H5A,H5B,H5C)
;
_olex2_submission_special_instructions 'No special instructions were received'

loop_
_space_group_symop_operation_xyz
'x, y, z'
'-x+1/2, y+1/2, -z+1/2'
'-x, -y, -z'
'x-1/2, -y-1/2, z-1/2'

loop_
_atom_site_label
_atom_site_type_symbol
_atom_site_fract_x
_atom_site_fract_y
_atom_site_fract_z
_atom_site_U_iso_or_equiv
_atom_site_adp_type
_atom_site_occupancy
_atom_site_site_symmetry_order
_atom_site_calc_flag
_atom_site_refinement_flags_posn
_atom_site_refinement_flags_adp
_atom_site_refinement_flags_occupancy
_atom_site_disorder_assembly
_atom_site_disorder_group
Pd1 Pd 0.000000 0.000000 0.500000 0.03073(15) Uani 1 2 d S T P . .
Cl1 Cl -0.00968(10) 0.28086(11) 0.46900(9) 0.0418(2) Uani 1 1 d . . . . .
Cl2 Cl 0.22948(13) -0.01060(10) 0.43478(10) 0.0445(3) Uani 1 1 d . . . . .
N2 N 0.4917(4) 0.4867(4) 0.6603(3) 0.0402(8) Uani 1 1 d . . . . .
N1 N 0.6781(3) 0.6346(4) 0.6272(2) 0.0393(7) Uani 1 1 d . . . . .
H1 H 0.734515 0.719617 0.620129 0.047 Uiso 1 1 d R . . . .
C1 C 0.5427(4) 0.6375(5) 0.6614(3) 0.0371(8) Uani 1 1 d . . . . .
C2 C 0.5960(6) 0.3832(5) 0.6264(3) 0.0518(11) Uani 1 1 d . . . . .
H2 H 0.586530 0.266666 0.619078 0.062 Uiso 1 1 calc R . . . .
C3 C 0.7129(5) 0.4748(6) 0.6054(3) 0.0484(10) Uani 1 1 d . . . . .
H3 H 0.802624 0.437074 0.580336 0.058 Uiso 1 1 calc R . . . .
C4 C 0.4658(5) 0.7902(5) 0.6929(3) 0.0491(9) Uani 1 1 d . . . . .
H4A H 0.358886 0.801018 0.644253 0.074 Uiso 1 1 calc GR . . . .
H4B H 0.529302 0.886869 0.683145 0.074 Uiso 1 1 calc GR . . . .
H4C H 0.458936 0.782635 0.771842 0.074 Uiso 1 1 calc GR . . . .
C5 C 0.3434(5) 0.4361(7) 0.6910(4) 0.0540(10) Uani 1 1 d . . . . .
H5A H 0.368899 0.383012 0.765306 0.081 Uiso 1 1 calc GR . . . .
H5B H 0.285584 0.358132 0.634608 0.081 Uiso 1 1 calc GR . . . .
H5C H 0.277195 0.533567 0.693360 0.081 Uiso 1 1 calc GR . . . .

loop_
_atom_site_aniso_label
_atom_site_aniso_U_11
_atom_site_aniso_U_22
_atom_site_aniso_U_33
_atom_site_aniso_U_23
_atom_site_aniso_U_13
_atom_site_aniso_U_12
Pd1 0.0307(2) 0.0306(2) 0.0274(2) -0.00249(11) -0.00024(15) 0.00355(12)
Cl1 0.0410(5) 0.0312(4) 0.0525(5) -0.0009(4) 0.0094(3) 0.0042(3)
Cl2 0.0419(5) 0.0402(5) 0.0542(6) 0.0041(3) 0.0169(5) 0.0076(3)
N2 0.0305(16) 0.059(2) 0.0297(15) 0.0087(12) 0.0039(12) -0.0029(12)
N1 0.0313(15) 0.0528(18) 0.0332(14) 0.0036(13) 0.0062(11) -0.0037(13)
C1 0.0312(17) 0.053(2) 0.0264(14) 0.0022(14) 0.0044(12) 0.0073(14)
C2 0.073(3) 0.040(2) 0.0340(17) 0.0033(15) -0.0037(18) 0.0081(19)
C3 0.036(2) 0.077(3) 0.0309(18) 0.0008(17) 0.0054(15) 0.0214(19)
C4 0.041(2) 0.059(2) 0.047(2) -0.0044(18) 0.0098(16) 0.0071(18)
C5 0.041(2) 0.074(3) 0.047(2) 0.016(2) 0.0097(16) -0.008(2)

loop_
_atom_type_symbol
_atom_type_description
_atom_type_scat_dispersion_real
_atom_type_scat_dispersion_imag
_atom_type_scat_source
C C 0.0033 0.0016 'International Tables Vol C Tables 4.2.6.8 and 6.1.1.4'
H H 0.0000 0.0000 'International Tables Vol C Tables 4.2.6.8 and 6.1.1.4'
Cl Cl 0.1484 0.1585 'International Tables Vol C Tables 4.2.6.8 and 6.1.1.4'
N N 0.0061 0.0033 'International Tables Vol C Tables 4.2.6.8 and 6.1.1.4'
Pd Pd -0.9988 1.0072 'International Tables Vol C Tables 4.2.6.8 and 6.1.1.4'

loop_
_geom_angle_atom_site_label_1
_geom_angle_atom_site_label_2
_geom_angle_atom_site_label_3
_geom_angle
_geom_angle_site_symmetry_1
_geom_angle_site_symmetry_3
_geom_angle_publ_flag
Cl1 Pd1 Cl1 180.0 . 3_556 ?
Cl1 Pd1 Cl2 91.06(3) 3_556 . ?
Cl1 Pd1 Cl2 88.94(3) . . ?
Cl1 Pd1 Cl2 88.94(3) 3_556 3_556 ?
Cl1 Pd1 Cl2 91.06(3) . 3_556 ?
Cl2 Pd1 Cl2 180.0 3_556 . ?
C1 N2 C2 109.4(3) . . ?
C1 N2 C5 124.9(4) . . ?
C2 N2 C5 125.6(4) . . ?
C1 N1 C3 109.1(3) . . ?
N2 C1 N1 107.6(3) . . ?
N2 C1 C4 127.6(3) . . ?
N1 C1 C4 124.8(4) . . ?
C3 C2 N2 107.7(4) . . ?
C2 C3 N1 106.2(3) . . ?

loop_
_geom_bond_atom_site_label_1
_geom_bond_atom_site_label_2
_geom_bond_distance
_geom_bond_site_symmetry_2
_geom_bond_publ_flag
Pd1 Cl1 2.3041(10) . ?
Pd1 Cl1 2.3041(10) 3_556 ?
Pd1 Cl2 2.3090(11) 3_556 ?
Pd1 Cl2 2.3091(11) . ?
N2 C1 1.297(5) . ?
N2 C2 1.365(6) . ?
N2 C5 1.478(5) . ?
N1 C1 1.334(5) . ?
N1 C3 1.369(5) . ?
C1 C4 1.497(5) . ?
C2 C3 1.328(7) . ?

loop_
_geom_torsion_atom_site_label_1
_geom_torsion_atom_site_label_2
_geom_torsion_atom_site_label_3
_geom_torsion_atom_site_label_4
_geom_torsion
_geom_torsion_site_symmetry_1
_geom_torsion_site_symmetry_2
_geom_torsion_site_symmetry_3
_geom_torsion_site_symmetry_4
_geom_torsion_publ_flag
N2 C2 C3 N1 0.1(5) . . . . ?
C1 N2 C2 C3 -0.5(5) . . . . ?
C1 N1 C3 C2 0.4(4) . . . . ?
C2 N2 C1 N1 0.7(4) . . . . ?
C2 N2 C1 C4 179.9(3) . . . . ?
C3 N1 C1 N2 -0.7(4) . . . . ?
C3 N1 C1 C4 -179.9(3) . . . . ?
C5 N2 C1 N1 -179.1(3) . . . . ?
C5 N2 C1 C4 0.1(6) . . . . ?
C5 N2 C2 C3 179.3(3) . . . . ?
